data_7047381
loop_
_publ_author_name
'Sarkar, Prasenjit'
'Mukherjee, Chandan'

_publ_section_title
;
 A non-innocent pincer H<sub>3</sub>L<sup>ONS</sup> ligand and its
 corresponding octahedral low-spin Fe(iii) complex formation via
 ligand-centric homolytic S-S bond scission.
;
_journal_issue 38
_journal_name_full 'Dalton transactions (Cambridge, England : 2003)'
_journal_page_first 13337
_journal_page_last 13341
_journal_paper_doi 10.1039/c8dt02763c
_journal_volume 47
_journal_year 2018
_chemical_compound_source synthesis
_chemical_formula_moiety 'C40 H48 Fe N2 O2 S2'
_chemical_formula_sum 'C40 H48 Fe N2 O2 S2'
_chemical_formula_weight 708.77
_chemical_name_systematic unk
_space_group_IT_number 2
_space_group_name_Hall '-P 1'
_space_group_name_H-M_alt 'P -1'
_symmetry_cell_setting triclinic
_symmetry_Int_Tables_number 2
_symmetry_space_group_name_Hall '-P 1'
_symmetry_space_group_name_H-M 'P -1'
_atom_sites_solution_hydrogens geom
_atom_sites_solution_primary direct
_atom_sites_solution_secondary difmap
_audit_creation_method SHELXL-97
_audit_update_record
;
2017-12-07 deposited with the CCDC.
2018-08-29 downloaded from the CCDC.
;
_cell_angle_alpha 85.983(4)
_cell_angle_beta 84.828(3)
_cell_angle_gamma 82.019(4)
_cell_formula_units_Z 2
_cell_length_a 10.3765(4)
_cell_length_b 13.4987(7)
_cell_length_c 13.7533(6)
_cell_measurement_reflns_used 13147
_cell_measurement_temperature 293(2)
_cell_measurement_theta_max 25.00
_cell_measurement_theta_min 3.02
_cell_volume 1896.75(15)
_computing_cell_refinement 'CrysAlisPro, Agilent Technologies'
_computing_data_collection 'CrysAlisPro, Agilent Technologies'
_computing_data_reduction 'CrysAlisPro, Agilent Technologies'
_computing_molecular_graphics 'Brucker SHELXTL'
_computing_publication_material 'Brucker SHELXTL'
_computing_structure_refinement 'SHELXL-97 (Sheldrick, 1997)'
_computing_structure_solution 'SHELXS-97 (Sheldrick, 1990)'
_diffrn_ambient_temperature 293(2)
_diffrn_measured_fraction_theta_full 0.991
_diffrn_measured_fraction_theta_max 0.991
_diffrn_measurement_device_type 'CCD area detector'
_diffrn_measurement_method 'phi and omega scans'
_diffrn_radiation_monochromator graphite
_diffrn_radiation_probe x-ray
_diffrn_radiation_type MoK\a
_diffrn_radiation_wavelength 0.71073
_diffrn_reflns_av_R_equivalents 0.0404
_diffrn_reflns_av_sigmaI/netI 0.0584
_diffrn_reflns_limit_h_max 12
_diffrn_reflns_limit_h_min -9
_diffrn_reflns_limit_k_max 16
_diffrn_reflns_limit_k_min -9
_diffrn_reflns_limit_l_max 16
_diffrn_reflns_limit_l_min -16
_diffrn_reflns_number 11753
_diffrn_reflns_theta_full 25.00
_diffrn_reflns_theta_max 25.00
_diffrn_reflns_theta_min 3.02
_diffrn_source 'fine-focus sealed tube'
_exptl_absorpt_coefficient_mu 0.543
_exptl_absorpt_correction_T_max 0.864
_exptl_absorpt_correction_T_min 0.827
_exptl_absorpt_correction_type multi-scan
_exptl_absorpt_process_details SADABS
_exptl_crystal_colour green
_exptl_crystal_density_diffrn 1.241
_exptl_crystal_density_method 'not measured'
_exptl_crystal_description block
_exptl_crystal_F_000 752
_exptl_crystal_recrystallization_method 'Dichloromethane and acetonitrile'
_exptl_crystal_size_max 0.35
_exptl_crystal_size_mid 0.31
_exptl_crystal_size_min 0.27
_refine_diff_density_max 0.458
_refine_diff_density_min -0.348
_refine_diff_density_rms 0.059
_refine_ls_extinction_method none
_refine_ls_goodness_of_fit_ref 1.004
_refine_ls_hydrogen_treatment mixed
_refine_ls_matrix_type full
_refine_ls_number_parameters 436
_refine_ls_number_reflns 6681
_refine_ls_number_restraints 0
_refine_ls_restrained_S_all 1.004
_refine_ls_R_factor_all 0.0590
_refine_ls_R_factor_gt 0.0478
_refine_ls_shift/su_max 0.001
_refine_ls_shift/su_mean 0.000
_refine_ls_structure_factor_coef Fsqd
_refine_ls_weighting_details 'calc w=1/[\s^2^(Fo^2^)+(0.0583P)^2^+1.2528P] where P=(Fo^2^+2Fc^2^)/3'
_refine_ls_weighting_scheme calc
_refine_ls_wR_factor_gt 0.1237
_refine_ls_wR_factor_ref 0.1338
_reflns_number_gt 5422
_reflns_number_total 6681
_reflns_threshold_expression >2sigma(I)
_cod_data_source_file c8dt02763c2.cif
_cod_data_source_block ps-017
_cod_depositor_comments
;
The following automatic conversions were performed:

'_exptl_absorpt_correction_type' value 'MULTI-SCAN' changed to
'multi-scan' according to
/home/data/users/saulius/crontab/automatic-downloads/rss-feeds/RSC/lib/dictionaries/cif_core.dic
dictionary named 'cif_core.dic' version 2.4.2 from 2011-04-26.

Automatic conversion script
Id: cif_fix_values 4973 2017-02-22 13:04:09Z antanas 

 Adding full bibliography for 7047381.cif.
;
_cod_database_code 7047381

loop_
_symmetry_equiv_pos_as_xyz
'x, y, z'
'-x, -y, -z'

loop_
_atom_site_label
_atom_site_type_symbol
_atom_site_fract_x
_atom_site_fract_y
_atom_site_fract_z
_atom_site_U_iso_or_equiv
_atom_site_adp_type
_atom_site_occupancy
_atom_site_symmetry_multiplicity
_atom_site_calc_flag
_atom_site_refinement_flags
Fe1 Fe 0.27606(4) 0.75378(3) 0.41933(3) 0.03204(14) Uani 1 1 d .
S2 S 0.12690(8) 0.64466(6) 0.45929(6) 0.0459(2) Uani 1 1 d .
S1 S 0.27050(8) 0.78028(6) 0.57495(6) 0.0470(2) Uani 1 1 d .
O1 O 0.29348(18) 0.69568(15) 0.29253(13) 0.0373(5) Uani 1 1 d .
O2 O 0.36918(18) 0.85639(14) 0.35826(14) 0.0384(5) Uani 1 1 d .
N1 N 0.4372(2) 0.67335(16) 0.43463(15) 0.0300(5) Uani 1 1 d .
N2 N 0.1297(2) 0.85025(17) 0.39588(16) 0.0339(5) Uani 1 1 d .
C36 C -0.0060(3) 0.7373(2) 0.4772(2) 0.0390(7) Uani 1 1 d .
C35 C 0.0063(3) 0.8363(2) 0.44135(19) 0.0350(6) Uani 1 1 d .
C20 C 0.4055(3) 0.6984(2) 0.6028(2) 0.0363(6) Uani 1 1 d .
C1 C 0.5035(3) 0.65467(19) 0.34531(19) 0.0301(6) Uani 1 1 d .
C15 C 0.4836(3) 0.64930(19) 0.52601(18) 0.0304(6) Uani 1 1 d .
C2 C 0.4171(3) 0.66928(19) 0.26852(19) 0.0324(6) Uani 1 1 d .
C25 C 0.3464(3) 1.0016(2) 0.2480(2) 0.0388(7) Uani 1 1 d .
C16 C 0.5916(3) 0.5788(2) 0.5478(2) 0.0351(6) Uani 1 1 d .
H16 H 0.6409 0.5441 0.4980 0.042 Uiso 1 1 calc R
C26 C 0.2958(3) 0.9264(2) 0.3123(2) 0.0341(6) Uani 1 1 d .
C21 C 0.1567(3) 0.9258(2) 0.3309(2) 0.0345(6) Uani 1 1 d .
C14 C 0.4491(4) 0.6567(3) -0.0135(2) 0.0594(10) Uani 1 1 d .
H14A H 0.4952 0.5900 -0.0150 0.089 Uiso 1 1 calc R
H14B H 0.5101 0.7043 -0.0254 0.089 Uiso 1 1 calc R
H14C H 0.3882 0.6667 -0.0630 0.089 Uiso 1 1 calc R
C4 C 0.6002(3) 0.6267(2) 0.1548(2) 0.0403(7) Uani 1 1 d .
H4 H 0.6346 0.6146 0.0913 0.048 Uiso 1 1 calc R
C3 C 0.4674(3) 0.6539(2) 0.16968(19) 0.0345(6) Uani 1 1 d .
C24 C 0.2558(3) 1.0684(2) 0.2035(2) 0.0478(8) Uani 1 1 d .
H24 H 0.2861 1.1196 0.1627 0.057 Uiso 1 1 calc R
C5 C 0.6886(3) 0.6158(2) 0.2293(2) 0.0387(7) Uani 1 1 d .
C38 C -0.2264(3) 0.7913(3) 0.5377(3) 0.0572(9) Uani 1 1 d .
H38 H -0.3054 0.7765 0.5687 0.069 Uiso 1 1 calc R
C19 C 0.4420(3) 0.6781(3) 0.6988(2) 0.0507(8) Uani 1 1 d .
H19 H 0.3919 0.7100 0.7500 0.061 Uiso 1 1 calc R
C11 C 0.3745(3) 0.6712(2) 0.0878(2) 0.0442(8) Uani 1 1 d .
C6 C 0.6387(3) 0.6305(2) 0.3238(2) 0.0362(7) Uani 1 1 d .
H6 H 0.6946 0.6243 0.3737 0.043 Uiso 1 1 calc R
C28 C -0.1115(4) 1.1261(4) 0.1671(3) 0.0812(14) Uani 1 1 d .
H28A H -0.1203 1.0608 0.1472 0.122 Uiso 1 1 calc R
H28B H -0.1623 1.1762 0.1282 0.122 Uiso 1 1 calc R
H28C H -0.1420 1.1312 0.2348 0.122 Uiso 1 1 calc R
C31 C 0.4937(3) 1.0067(2) 0.2329(2) 0.0467(8) Uani 1 1 d .
C17 C 0.6242(3) 0.5611(2) 0.6426(2) 0.0438(7) Uani 1 1 d .
H17 H 0.6961 0.5148 0.6570 0.053 Uiso 1 1 calc R
C37 C -0.1246(3) 0.7166(3) 0.5251(2) 0.0509(8) Uani 1 1 d .
H37 H -0.1342 0.6515 0.5486 0.061 Uiso 1 1 calc R
C22 C 0.0699(3) 0.9955(2) 0.2786(2) 0.0418(7) Uani 1 1 d .
H22 H -0.0196 0.9933 0.2876 0.050 Uiso 1 1 calc R
C23 C 0.1183(3) 1.0659(2) 0.2146(2) 0.0460(8) Uani 1 1 d .
C40 C -0.0985(3) 0.9127(2) 0.4572(2) 0.0423(7) Uani 1 1 d .
H40 H -0.0900 0.9786 0.4357 0.051 Uiso 1 1 calc R
C39 C -0.2137(3) 0.8894(3) 0.5047(2) 0.0506(8) Uani 1 1 d .
H39 H -0.2836 0.9396 0.5148 0.061 Uiso 1 1 calc R
C29 C 0.0426(6) 1.2473(3) 0.1830(5) 0.129(2) Uani 1 1 d .
H29A H 0.0225 1.2504 0.2523 0.193 Uiso 1 1 calc R
H29B H -0.0179 1.2951 0.1495 0.193 Uiso 1 1 calc R
H29C H 0.1298 1.2623 0.1661 0.193 Uiso 1 1 calc R
C7 C 0.8369(3) 0.5949(3) 0.2057(2) 0.0535(9) Uani 1 1 d .
C18 C 0.5493(4) 0.6128(3) 0.7177(2) 0.0536(9) Uani 1 1 d .
H18 H 0.5736 0.6020 0.7814 0.064 Uiso 1 1 calc R
C12 C 0.3019(4) 0.7779(3) 0.0859(2) 0.0609(10) Uani 1 1 d .
H12A H 0.2479 0.7881 0.0319 0.091 Uiso 1 1 calc R
H12B H 0.3639 0.8250 0.0785 0.091 Uiso 1 1 calc R
H12C H 0.2482 0.7876 0.1459 0.091 Uiso 1 1 calc R
C33 C 0.5435(3) 1.0244(3) 0.3304(3) 0.0660(10) Uani 1 1 d .
H33A H 0.5283 0.9697 0.3766 0.099 Uiso 1 1 calc R
H33B H 0.4982 1.0858 0.3547 0.099 Uiso 1 1 calc R
H33C H 0.6354 1.0287 0.3213 0.099 Uiso 1 1 calc R
C27 C 0.0319(4) 1.1424(3) 0.1530(3) 0.0658(11) Uani 1 1 d .
C13 C 0.2757(3) 0.5958(3) 0.1034(2) 0.0579(9) Uani 1 1 d .
H13A H 0.3212 0.5289 0.1010 0.087 Uiso 1 1 calc R
H13B H 0.2164 0.6075 0.0528 0.087 Uiso 1 1 calc R
H13C H 0.2278 0.6038 0.1660 0.087 Uiso 1 1 calc R
C30 C 0.0780(4) 1.1319(5) 0.0445(3) 0.110(2) Uani 1 1 d .
H30A H 0.1682 1.1416 0.0340 0.165 Uiso 1 1 calc R
H30B H 0.0266 1.1814 0.0054 0.165 Uiso 1 1 calc R
H30C H 0.0680 1.0662 0.0263 0.165 Uiso 1 1 calc R
C34 C 0.5670(4) 0.9107(3) 0.1924(3) 0.0703(12) Uani 1 1 d .
H34A H 0.6582 0.9171 0.1809 0.105 Uiso 1 1 calc R
H34B H 0.5332 0.8992 0.1320 0.105 Uiso 1 1 calc R
H34C H 0.5557 0.8554 0.2387 0.105 Uiso 1 1 calc R
C32 C 0.5229(4) 1.0938(3) 0.1601(3) 0.0743(12) Uani 1 1 d .
H32A H 0.4808 1.1559 0.1850 0.112 Uiso 1 1 calc R
H32B H 0.4907 1.0848 0.0985 0.112 Uiso 1 1 calc R
H32C H 0.6155 1.0952 0.1513 0.112 Uiso 1 1 calc R
C10 C 0.8735(4) 0.5564(6) 0.1063(4) 0.141(3) Uani 1 1 d .
H10A H 0.9666 0.5393 0.0973 0.211 Uiso 1 1 calc R
H10B H 0.8453 0.6073 0.0575 0.211 Uiso 1 1 calc R
H10C H 0.8322 0.4980 0.1002 0.211 Uiso 1 1 calc R
C9 C 0.9016(4) 0.5252(4) 0.2818(3) 0.1028(19) Uani 1 1 d .
H9A H 0.8698 0.4616 0.2834 0.154 Uiso 1 1 calc R
H9B H 0.8820 0.5531 0.3446 0.154 Uiso 1 1 calc R
H9C H 0.9943 0.5164 0.2661 0.154 Uiso 1 1 calc R
C8 C 0.8924(4) 0.6956(4) 0.2108(5) 0.120(2) Uani 1 1 d .
H8A H 0.9861 0.6835 0.2060 0.180 Uiso 1 1 calc R
H8B H 0.8615 0.7245 0.2718 0.180 Uiso 1 1 calc R
H8C H 0.8639 0.7410 0.1577 0.180 Uiso 1 1 calc R

loop_
_atom_site_aniso_label
_atom_site_aniso_U_11
_atom_site_aniso_U_22
_atom_site_aniso_U_33
_atom_site_aniso_U_23
_atom_site_aniso_U_13
_atom_site_aniso_U_12
Fe1 0.0290(2) 0.0346(2) 0.0313(2) 0.00031(16) 0.00181(16) -0.00360(17)
S2 0.0406(4) 0.0394(4) 0.0561(5) 0.0011(3) 0.0065(4) -0.0089(4)
S1 0.0436(5) 0.0593(5) 0.0357(4) -0.0119(3) 0.0019(3) 0.0033(4)
O1 0.0277(10) 0.0516(12) 0.0310(10) -0.0038(9) -0.0004(8) -0.0004(9)
O2 0.0305(10) 0.0378(11) 0.0446(11) 0.0057(9) 0.0004(9) -0.0029(9)
N1 0.0319(12) 0.0306(11) 0.0273(11) -0.0001(9) -0.0004(9) -0.0059(10)
N2 0.0296(12) 0.0366(12) 0.0347(12) -0.0018(10) 0.0022(10) -0.0054(10)
C36 0.0364(16) 0.0471(17) 0.0349(15) -0.0065(13) 0.0029(12) -0.0123(14)
C35 0.0282(14) 0.0465(16) 0.0307(14) -0.0047(12) 0.0013(11) -0.0072(13)
C20 0.0408(16) 0.0376(15) 0.0322(14) -0.0030(12) -0.0020(12) -0.0113(13)
C1 0.0303(14) 0.0285(13) 0.0303(14) 0.0000(11) 0.0013(11) -0.0035(11)
C15 0.0368(15) 0.0291(13) 0.0270(13) 0.0006(10) -0.0027(11) -0.0116(12)
C2 0.0329(15) 0.0309(14) 0.0318(14) 0.0022(11) 0.0002(11) -0.0024(12)
C25 0.0361(16) 0.0368(15) 0.0438(16) 0.0009(13) -0.0002(13) -0.0101(13)
C16 0.0409(16) 0.0317(14) 0.0333(15) 0.0001(11) -0.0022(12) -0.0085(13)
C26 0.0309(15) 0.0333(14) 0.0383(15) -0.0022(12) -0.0017(12) -0.0055(12)
C21 0.0307(14) 0.0359(15) 0.0365(15) -0.0021(12) 0.0002(12) -0.0042(12)
C14 0.063(2) 0.083(3) 0.0284(16) -0.0027(16) -0.0069(15) 0.003(2)
C4 0.0430(17) 0.0454(17) 0.0287(14) -0.0015(12) 0.0062(12) 0.0012(14)
C3 0.0372(16) 0.0371(15) 0.0285(14) -0.0005(11) -0.0017(12) -0.0038(13)
C24 0.0474(19) 0.0404(17) 0.0537(19) 0.0126(14) -0.0026(15) -0.0081(15)
C5 0.0344(16) 0.0423(16) 0.0374(15) -0.0011(12) 0.0029(12) -0.0025(13)
C38 0.0359(18) 0.074(2) 0.063(2) -0.0124(18) 0.0121(16) -0.0197(18)
C19 0.065(2) 0.058(2) 0.0281(15) -0.0059(14) -0.0005(14) -0.0028(18)
C11 0.0477(18) 0.0529(18) 0.0294(15) -0.0001(13) -0.0031(13) 0.0017(15)
C6 0.0329(15) 0.0417(16) 0.0329(15) 0.0008(12) -0.0040(12) -0.0020(13)
C28 0.048(2) 0.117(4) 0.068(3) 0.031(2) -0.0085(19) 0.012(2)
C31 0.0352(17) 0.0441(17) 0.060(2) 0.0080(15) 0.0012(14) -0.0124(14)
C17 0.0518(19) 0.0396(16) 0.0399(17) 0.0067(13) -0.0114(14) -0.0053(15)
C37 0.0431(19) 0.058(2) 0.0529(19) -0.0035(16) 0.0085(15) -0.0180(17)
C22 0.0298(15) 0.0508(18) 0.0430(17) 0.0019(14) -0.0025(12) -0.0022(14)
C23 0.0396(17) 0.0510(18) 0.0442(17) 0.0061(14) -0.0042(14) 0.0011(15)
C40 0.0341(16) 0.0503(18) 0.0419(17) -0.0070(14) 0.0009(13) -0.0042(14)
C39 0.0323(16) 0.067(2) 0.0510(19) -0.0129(16) 0.0041(14) -0.0009(16)
C29 0.120(5) 0.058(3) 0.203(7) 0.031(4) -0.054(4) 0.013(3)
C7 0.0363(17) 0.073(2) 0.0462(18) -0.0036(16) 0.0057(14) 0.0038(17)
C18 0.071(2) 0.060(2) 0.0299(16) 0.0048(14) -0.0130(15) -0.0067(19)
C12 0.072(2) 0.061(2) 0.0450(19) 0.0033(16) -0.0174(17) 0.012(2)
C33 0.044(2) 0.079(3) 0.081(3) 0.001(2) -0.0118(18) -0.0258(19)
C27 0.048(2) 0.078(3) 0.064(2) 0.029(2) -0.0074(17) 0.001(2)
C13 0.055(2) 0.075(2) 0.0470(19) -0.0074(17) -0.0147(16) -0.0101(19)
C30 0.070(3) 0.189(6) 0.060(3) 0.048(3) -0.007(2) -0.004(3)
C34 0.047(2) 0.064(2) 0.096(3) -0.001(2) 0.021(2) -0.0090(19)
C32 0.050(2) 0.075(3) 0.098(3) 0.033(2) -0.002(2) -0.028(2)
C10 0.049(3) 0.285(9) 0.083(3) -0.079(4) 0.006(2) 0.027(4)
C9 0.044(2) 0.155(5) 0.091(3) 0.016(3) 0.007(2) 0.029(3)
C8 0.051(3) 0.121(4) 0.186(6) -0.003(4) 0.026(3) -0.023(3)

loop_
_atom_type_symbol
_atom_type_description
_atom_type_scat_dispersion_real
_atom_type_scat_dispersion_imag
_atom_type_scat_source
C C 0.0033 0.0016 'International Tables Vol C Tables 4.2.6.8 and 6.1.1.4'
H H 0.0000 0.0000 'International Tables Vol C Tables 4.2.6.8 and 6.1.1.4'
N N 0.0061 0.0033 'International Tables Vol C Tables 4.2.6.8 and 6.1.1.4'
O O 0.0106 0.0060 'International Tables Vol C Tables 4.2.6.8 and 6.1.1.4'
S S 0.1246 0.1234 'International Tables Vol C Tables 4.2.6.8 and 6.1.1.4'
Fe Fe 0.3463 0.8444 'International Tables Vol C Tables 4.2.6.8 and 6.1.1.4'

loop_
_geom_angle_atom_site_label_1
_geom_angle_atom_site_label_2
_geom_angle_atom_site_label_3
_geom_angle
N1 Fe1 N2 171.12(10)
N1 Fe1 O2 88.61(8)
N2 Fe1 O2 82.53(9)
N1 Fe1 O1 83.11(8)
N2 Fe1 O1 96.91(9)
O2 Fe1 O1 86.99(9)
N1 Fe1 S1 86.93(7)
N2 Fe1 S1 94.52(7)
O2 Fe1 S1 103.10(7)
O1 Fe1 S1 165.66(6)
N1 Fe1 S2 103.31(7)
N2 Fe1 S2 85.51(7)
O2 Fe1 S2 164.17(7)
O1 Fe1 S2 84.19(6)
S1 Fe1 S2 88.11(3)
C36 S2 Fe1 95.19(10)
C20 S1 Fe1 98.18(10)
C2 O1 Fe1 108.26(17)
C26 O2 Fe1 113.19(17)
C1 N1 C15 127.0(2)
C1 N1 Fe1 110.84(17)
C15 N1 Fe1 121.69(17)
C21 N2 C35 126.3(2)
C21 N2 Fe1 113.89(17)
C35 N2 Fe1 119.73(18)
C37 C36 C35 119.0(3)
C37 C36 S2 122.2(2)
C35 C36 S2 118.9(2)
C36 C35 C40 119.8(3)
C36 C35 N2 114.9(2)
C40 C35 N2 125.1(3)
C19 C20 C15 118.6(3)
C19 C20 S1 122.6(2)
C15 C20 S1 118.8(2)
N1 C1 C6 128.1(3)
N1 C1 C2 111.3(2)
C6 C1 C2 120.5(2)
N1 C15 C16 126.5(2)
N1 C15 C20 113.7(2)
C16 C15 C20 119.6(2)
O1 C2 C1 117.7(2)
O1 C2 C3 122.4(3)
C1 C2 C3 120.0(2)
C24 C25 C26 115.7(3)
C24 C25 C31 123.2(3)
C26 C25 C31 121.0(3)
C17 C16 C15 120.0(3)
O2 C26 C25 123.1(2)
O2 C26 C21 116.1(2)
C25 C26 C21 120.7(2)
N2 C21 C22 129.0(3)
N2 C21 C26 111.2(2)
C22 C21 C26 119.6(2)
C3 C4 C5 124.9(2)
C4 C3 C2 116.2(3)
C4 C3 C11 124.2(2)
C2 C3 C11 119.6(2)
C25 C24 C23 125.1(3)
C6 C5 C4 118.3(3)
C6 C5 C7 119.8(3)
C4 C5 C7 121.8(2)
C37 C38 C39 120.9(3)
C18 C19 C20 120.7(3)
C3 C11 C13 109.4(2)
C3 C11 C12 111.0(3)
C13 C11 C12 109.6(3)
C3 C11 C14 111.4(3)
C13 C11 C14 108.1(3)
C12 C11 C14 107.3(3)
C5 C6 C1 120.1(3)
C34 C31 C33 110.0(3)
C34 C31 C25 111.2(3)
C33 C31 C25 109.0(3)
C34 C31 C32 107.5(3)
C33 C31 C32 108.1(3)
C25 C31 C32 110.9(3)
C16 C17 C18 120.0(3)
C38 C37 C36 120.3(3)
C23 C22 C21 119.6(3)
C22 C23 C24 118.9(3)
C22 C23 C27 123.1(3)
C24 C23 C27 118.0(3)
C39 C40 C35 119.4(3)
C40 C39 C38 120.5(3)
C9 C7 C10 110.4(4)
C9 C7 C8 105.2(4)
C10 C7 C8 108.9(4)
C9 C7 C5 111.9(3)
C10 C7 C5 112.8(3)
C8 C7 C5 107.2(3)
C19 C18 C17 121.0(3)
C29 C27 C28 108.3(4)
C29 C27 C30 110.5(4)
C28 C27 C30 108.0(4)
C29 C27 C23 108.9(4)
C28 C27 C23 112.2(3)
C30 C27 C23 108.9(3)

loop_
_geom_bond_atom_site_label_1
_geom_bond_atom_site_label_2
_geom_bond_distance
Fe1 N1 1.883(2)
Fe1 N2 1.894(2)
Fe1 O2 1.9026(19)
Fe1 O1 1.9454(19)
Fe1 S1 2.1888(9)
Fe1 S2 2.2877(9)
S2 C36 1.740(3)
S1 C20 1.714(3)
O1 C2 1.301(3)
O2 C26 1.295(3)
N1 C1 1.374(3)
N1 C15 1.388(3)
N2 C21 1.350(3)
N2 C35 1.405(3)
C36 C37 1.397(4)
C36 C35 1.410(4)
C35 C40 1.404(4)
C20 C19 1.404(4)
C20 C15 1.416(4)
C1 C6 1.405(4)
C1 C2 1.432(4)
C15 C16 1.405(4)
C2 C3 1.430(4)
C25 C24 1.364(4)
C25 C26 1.424(4)
C25 C31 1.535(4)
C16 C17 1.373(4)
C26 C21 1.444(4)
C21 C22 1.415(4)
C14 C11 1.542(4)
C4 C3 1.376(4)
C4 C5 1.423(4)
C3 C11 1.533(4)
C24 C23 1.426(4)
C5 C6 1.372(4)
C5 C7 1.535(4)
C38 C37 1.363(5)
C38 C39 1.388(5)
C19 C18 1.354(5)
C11 C13 1.534(5)
C11 C12 1.530(4)
C28 C27 1.527(5)
C31 C34 1.523(5)
C31 C33 1.525(5)
C31 C32 1.535(4)
C17 C18 1.401(4)
C22 C23 1.366(4)
C23 C27 1.531(4)
C40 C39 1.375(4)
C29 C27 1.523(7)
C7 C9 1.498(5)
C7 C10 1.494(5)
C7 C8 1.557(7)
C27 C30 1.536(6)
